data_7219866
loop_
_publ_author_name
'Wang, Xiu-Li'
'Li, Tian-Jiao'
'Tian, Ai-Xiang'
'Li, Na'
'Yang, Yang'
'Ning, Ya-Li'
'Hou, Xue'

_publ_section_title
;
 Influence of N-donor sites in 5-(x-pyridyl)-1H-tetrazole ligands (x = 2,
 4) on assembly of polyoxometalate-based compounds modified by
 multinuclear metal clusters and infinite chains
;
_journal_issue 17
_journal_name_full CrystEngComm
_journal_page_first 3257
_journal_paper_doi 10.1039/C4CE02438A
_journal_volume 17
_journal_year 2015
_chemical_formula_sum 'C36 H41 Cu5 Mo12 N30 O48 P'
_chemical_formula_weight 3161.94
_chemical_name_systematic
; 
 ? 
;
_space_group_IT_number 2
_symmetry_cell_setting triclinic
_symmetry_space_group_name_Hall '-P 1'
_symmetry_space_group_name_H-M 'P -1'
_atom_sites_solution_hydrogens geom
_atom_sites_solution_primary direct
_atom_sites_solution_secondary difmap
_audit_creation_method SHELXL-97
_audit_update_record
;
2015-02-25 deposited with the CCDC.
2015-03-13 downloaded from the CCDC.
;
_cell_angle_alpha 105.086(2)
_cell_angle_beta 111.688(2)
_cell_angle_gamma 105.602(2)
_cell_formula_units_Z 1
_cell_length_a 12.1224(15)
_cell_length_b 13.4764(15)
_cell_length_c 14.2227(17)
_cell_measurement_temperature 293(2)
_cell_volume 1904.2(4)
_computing_cell_refinement 'SMART (Bruker, 2001)'
_computing_data_collection 'SMART (Bruker, 2001)'
_computing_data_reduction 'SAINT+ (Bruker, 1999)'
_computing_molecular_graphics 'PLATON (Spek, 2003)'
_computing_publication_material 'SHELXTL (1998)'
_computing_structure_refinement 'SHELXL-97 (Sheldrick, 1997)'
_computing_structure_solution 'SHELXS-97 (Sheldrick, 1990)'
_diffrn_ambient_temperature 293(2)
_diffrn_measured_fraction_theta_full 0.997
_diffrn_measured_fraction_theta_max 0.997
_diffrn_measurement_device_type 'CCD area detector'
_diffrn_measurement_method 'phi and omega scans'
_diffrn_radiation_monochromator graphite
_diffrn_radiation_source 'fine-focus sealed tube'
_diffrn_radiation_type MoK\a
_diffrn_radiation_wavelength 0.71073
_diffrn_reflns_av_R_equivalents 0.0287
_diffrn_reflns_av_unetI/netI 0.0612
_diffrn_reflns_limit_h_max 13
_diffrn_reflns_limit_h_min -14
_diffrn_reflns_limit_k_max 16
_diffrn_reflns_limit_k_min -12
_diffrn_reflns_limit_l_max 16
_diffrn_reflns_limit_l_min -16
_diffrn_reflns_number 10382
_diffrn_reflns_theta_full 25.00
_diffrn_reflns_theta_max 25.00
_diffrn_reflns_theta_min 1.68
_exptl_absorpt_coefficient_mu 3.408
_exptl_absorpt_correction_T_max 0.6116
_exptl_absorpt_correction_T_min 0.5637
_exptl_absorpt_correction_type multi-scan
_exptl_absorpt_process_details SADABS
_exptl_crystal_colour green
_exptl_crystal_density_diffrn 2.757
_exptl_crystal_density_method 'not measured'
_exptl_crystal_description 'block '
_exptl_crystal_F_000 1515
_exptl_crystal_size_max 0.19
_exptl_crystal_size_mid 0.17
_exptl_crystal_size_min 0.16
_refine_diff_density_max 1.204
_refine_diff_density_min -0.954
_refine_diff_density_rms 0.177
_refine_ls_extinction_method none
_refine_ls_goodness_of_fit_ref 1.063
_refine_ls_hydrogen_treatment mixed
_refine_ls_matrix_type full
_refine_ls_number_parameters 616
_refine_ls_number_reflns 6678
_refine_ls_number_restraints 30
_refine_ls_restrained_S_all 1.079
_refine_ls_R_factor_all 0.0869
_refine_ls_R_factor_gt 0.0491
_refine_ls_shift/su_max 0.000
_refine_ls_shift/su_mean 0.000
_refine_ls_structure_factor_coef Fsqd
_refine_ls_weighting_details 'calc w=1/[\s^2^(Fo^2^)+(0.0675P)^2^+0.3558P] where P=(Fo^2^+2Fc^2^)/3'
_refine_ls_weighting_scheme calc
_refine_ls_wR_factor_gt 0.1167
_refine_ls_wR_factor_ref 0.1332
_reflns_number_gt 4537
_reflns_number_total 6678
_reflns_threshold_expression >2sigma(I)
_cod_data_source_file c4ce02438a2.cif
_cod_data_source_block Compound_2
_cod_depositor_comments 'Adding full bibliography for 7219865--7219868.cif.'
_cod_original_sg_symbol_H-M P-1
_cod_database_code 7219866

loop_
_symmetry_equiv_pos_as_xyz
'x, y, z'
'-x, -y, -z'

loop_
_atom_site_label
_atom_site_type_symbol
_atom_site_fract_x
_atom_site_fract_y
_atom_site_fract_z
_atom_site_U_iso_or_equiv
_atom_site_adp_type
_atom_site_occupancy
_atom_site_symmetry_multiplicity
_atom_site_calc_flag
_atom_site_refinement_flags
Cu1 Cu -0.46761(10) 0.44966(8) 0.12578(8) 0.0241(3) Uani 1 1 d .
P1 P -1.0000 0.0000 -0.5000 0.0170(6) Uani 1 2 d S
O1 O -0.8787(9) 0.0893(8) -0.4664(8) 0.016(2) Uani 0.50 1 d P
O1W O -0.5069(7) 0.4933(6) 0.2523(5) 0.0512(19) Uani 1 1 d .
O1' O -1.0796(10) 0.0526(8) -0.4463(8) 0.018(2) Uani 0.50 1 d P
O3W O -0.4694(13) 0.2206(9) 0.3536(9) 0.132(5) Uani 1 1 d .
O2 O -1.0936(10) -0.0504(8) -0.6253(8) 0.015(2) Uani 0.50 1 d PU
O2' O -1.0088(10) 0.0954(8) -0.5352(8) 0.018(2) Uani 0.50 1 d P
O2W O -0.4924(7) 0.0127(6) 0.2331(6) 0.055(2) Uani 1 1 d .
O3 O -0.9727(6) 0.2080(5) -0.1252(5) 0.0356(16) Uani 1 1 d .
O4W O -0.5430(14) 0.3908(13) 0.3848(10) 0.149(6) Uani 1 1 d .
O4 O -0.8150(7) -0.3038(6) -0.5362(6) 0.0464(18) Uani 1 1 d .
O5 O -1.0359(7) -0.2882(7) -0.5343(6) 0.065(3) Uani 1 1 d .
O6 O -1.2323(10) -0.3798(6) -0.4897(7) 0.081(3) Uani 1 1 d .
O7 O -1.3543(7) -0.1289(6) -0.6205(5) 0.0450(18) Uani 1 1 d .
O8 O -1.2897(9) -0.0704(6) -0.7632(8) 0.076(3) Uani 1 1 d .
O9 O -1.4169(8) -0.0752(8) -0.4540(7) 0.072(3) Uani 1 1 d .
O10 O -1.0204(7) -0.1797(7) -0.3465(6) 0.067(3) Uani 1 1 d .
O11 O -1.1945(10) -0.2260(6) -0.7812(9) 0.087(3) Uani 1 1 d .
O12 O -0.8092(7) -0.1401(7) -0.3713(6) 0.064(2) Uani 1 1 d .
O13 O -1.2463(7) -0.1737(6) -0.4485(5) 0.0486(19) Uani 1 1 d .
O14 O -1.2611(10) 0.0851(7) -0.4905(7) 0.108(4) Uani 1 1 d .
O15 O -0.9217(9) 0.0337(6) -0.2169(9) 0.081(3) Uani 1 1 d U
O16 O -1.2647(7) -0.2841(6) -0.6400(5) 0.0479(19) Uani 1 1 d .
O17 O -1.0321(9) 0.2316(6) -0.3245(7) 0.087(3) Uani 1 1 d U
O18 O -1.1516(9) 0.0378(6) -0.3212(7) 0.090(3) Uani 1 1 d U
O19 O -0.7872(6) -0.0963(6) -0.1633(6) 0.050(2) Uani 1 1 d .
O20 O -1.4488(7) -0.2924(5) -0.8285(5) 0.056(2) Uani 1 1 d .
N1 N -0.2974(7) 0.4540(5) 0.2232(6) 0.0242(16) Uani 1 1 d .
N2 N -0.3624(6) 0.5138(5) 0.0590(5) 0.0203(15) Uani 1 1 d .
N3 N -0.3734(6) 0.5430(5) -0.0259(5) 0.0223(16) Uani 1 1 d .
N4 N -0.2651(7) 0.5636(6) -0.0327(6) 0.0259(16) Uani 1 1 d .
N5 N -0.1798(7) 0.5482(6) 0.0491(6) 0.0244(16) Uani 1 1 d .
N6 N -0.7384(7) 0.0390(5) 0.0808(6) 0.0266(17) Uani 1 1 d .
N7 N -0.5224(6) 0.2631(5) 0.0527(6) 0.0193(15) Uani 1 1 d .
N8 N -0.4342(6) 0.2393(5) 0.0266(5) 0.0196(15) Uani 1 1 d .
N9 N -0.4503(6) 0.1350(5) 0.0129(5) 0.0167(14) Uani 1 1 d U
N10 N -0.5510(6) 0.0878(5) 0.0294(5) 0.0166(14) Uani 1 1 d .
N11 N -0.8600(6) -0.4613(5) 0.1519(6) 0.0232(16) Uani 1 1 d .
N12 N -0.8822(7) -0.3442(5) 0.0273(6) 0.0237(16) Uani 1 1 d .
N13 N -0.8645(7) -0.2743(6) -0.0229(6) 0.0299(18) Uani 1 1 d .
N14 N -0.7546(7) -0.1896(5) 0.0470(6) 0.0260(17) Uani 1 1 d .
N15 N -0.6979(7) -0.1987(6) 0.1439(6) 0.0316(18) Uani 1 1 d .
Mo1 Mo -0.87640(11) -0.20788(8) -0.52807(8) 0.0522(3) Uani 1 1 d .
Mo2 Mo -1.28653(9) -0.05243(8) -0.47021(8) 0.0467(3) Uani 1 1 d .
Mo3 Mo -0.98066(11) 0.14459(7) -0.24420(7) 0.0465(3) Uani 1 1 d .
Mo4 Mo -1.16052(8) -0.26106(7) -0.49566(7) 0.0381(2) Uani 1 1 d .
Mo5 Mo -0.85529(9) -0.06645(7) -0.27075(7) 0.0374(2) Uani 1 1 d .
Mo6 Mo -1.30509(8) -0.19698(6) -0.72745(7) 0.0322(2) Uani 1 1 d .
C1 C -0.2421(8) 0.5199(6) 0.1046(7) 0.0234(19) Uani 1 1 d .
C2 C -0.2014(8) 0.4902(6) 0.1990(7) 0.0212(18) Uani 1 1 d .
C3 C -0.0790(9) 0.4937(8) 0.2563(8) 0.035(2) Uani 1 1 d .
H3A H -0.0123 0.5244 0.2412 0.042 Uiso 1 1 calc R
C4 C -0.0581(10) 0.4511(8) 0.3357(8) 0.045(3) Uani 1 1 d .
H4A H 0.0219 0.4487 0.3726 0.054 Uiso 1 1 calc R
C5 C -0.1559(10) 0.4119(8) 0.3601(8) 0.044(3) Uani 1 1 d .
H5A H -0.1427 0.3823 0.4135 0.052 Uiso 1 1 calc R
C6 C -0.2736(10) 0.4161(8) 0.3061(8) 0.040(2) Uani 1 1 d .
H6A H -0.3380 0.3930 0.3260 0.048 Uiso 1 1 calc R
C7 C -0.5944(7) 0.1674(6) 0.0531(6) 0.0170(17) Uani 1 1 d .
C8 C -0.6999(8) 0.1430(6) 0.0792(7) 0.0199(18) Uani 1 1 d .
C9 C -0.7589(9) 0.2136(7) 0.1004(8) 0.036(2) Uani 1 1 d .
H9A H -0.7358 0.2817 0.0931 0.044 Uiso 1 1 calc R
C10 C -0.8523(12) 0.1832(9) 0.1327(11) 0.060(4) Uani 1 1 d .
H10A H -0.8929 0.2301 0.1479 0.072 Uiso 1 1 calc R
C11 C -0.8838(13) 0.0819(9) 0.1418(13) 0.073(4) Uani 1 1 d .
H11A H -0.9425 0.0613 0.1680 0.087 Uiso 1 1 calc R
C12 C -0.8278(11) 0.0097(8) 0.1120(11) 0.054(3) Uani 1 1 d .
H12A H -0.8541 -0.0609 0.1140 0.064 Uiso 1 1 calc R
C13 C -0.7800(8) -0.2961(6) 0.1281(7) 0.027(2) Uani 1 1 d .
C14 C -0.7644(8) -0.3555(7) 0.2001(7) 0.029(2) Uani 1 1 d .
C15 C -0.6617(10) -0.3154(8) 0.3034(8) 0.044(3) Uani 1 1 d .
H15A H -0.5988 -0.2423 0.3354 0.052 Uiso 1 1 calc R
C16 C -0.6531(10) -0.3837(9) 0.3585(9) 0.047(3) Uani 1 1 d .
H16A H -0.5831 -0.3584 0.4282 0.056 Uiso 1 1 calc R
C17 C -0.7495(10) -0.4917(9) 0.3101(9) 0.042(3) Uani 1 1 d .
H17A H -0.7451 -0.5388 0.3477 0.050 Uiso 1 1 calc R
C18 C -0.8517(9) -0.5288(7) 0.2063(8) 0.030(2) Uani 1 1 d .
H18A H -0.9155 -0.6016 0.1735 0.037 Uiso 1 1 calc R
Cu2 Cu -0.64921(10) -0.05573(7) 0.03305(9) 0.0223(3) Uani 1 1 d .
Cu3 Cu -1.0000 -0.5000 0.0000 0.0310(4) Uani 1 2 d S

loop_
_atom_site_aniso_label
_atom_site_aniso_U_11
_atom_site_aniso_U_22
_atom_site_aniso_U_33
_atom_site_aniso_U_23
_atom_site_aniso_U_13
_atom_site_aniso_U_12
Cu1 0.0220(6) 0.0274(6) 0.0266(6) 0.0154(5) 0.0123(5) 0.0096(4)
P1 0.0247(16) 0.0106(13) 0.0117(14) 0.0043(12) 0.0064(13) 0.0049(12)
O1 0.008(5) 0.012(5) 0.017(6) 0.007(5) 0.001(5) -0.001(4)
O1W 0.054(5) 0.077(5) 0.035(4) 0.018(4) 0.027(4) 0.039(4)
O1' 0.018(6) 0.015(5) 0.018(6) 0.008(5) 0.008(5) 0.004(4)
O3W 0.200(13) 0.083(8) 0.086(8) 0.039(7) 0.048(9) 0.043(8)
O2 0.022(5) 0.016(5) 0.013(5) 0.005(4) 0.014(4) 0.008(4)
O2' 0.019(6) 0.018(5) 0.013(5) 0.003(5) 0.005(5) 0.009(5)
O2W 0.041(4) 0.064(5) 0.048(5) 0.030(4) 0.013(4) 0.007(4)
O3 0.049(4) 0.030(3) 0.021(3) 0.003(3) 0.021(3) 0.007(3)
O4W 0.201(13) 0.270(17) 0.108(9) 0.126(11) 0.103(10) 0.189(13)
O4 0.063(5) 0.048(4) 0.060(5) 0.026(4) 0.045(4) 0.040(4)
O5 0.035(4) 0.097(6) 0.030(4) -0.017(4) 0.010(3) 0.028(4)
O6 0.148(9) 0.030(4) 0.057(5) 0.025(4) 0.056(6) 0.006(5)
O7 0.057(5) 0.062(5) 0.025(4) 0.021(4) 0.018(3) 0.036(4)
O8 0.136(8) 0.041(4) 0.133(8) 0.053(5) 0.121(7) 0.052(5)
O9 0.078(6) 0.111(7) 0.078(6) 0.049(6) 0.068(5) 0.055(6)
O10 0.031(4) 0.095(6) 0.031(4) -0.018(4) 0.002(3) 0.025(4)
O11 0.146(9) 0.048(5) 0.178(10) 0.077(6) 0.149(9) 0.063(5)
O12 0.042(4) 0.093(6) 0.030(4) -0.010(4) 0.008(4) 0.039(4)
O13 0.064(5) 0.072(5) 0.026(4) 0.022(4) 0.025(4) 0.042(4)
O14 0.133(8) 0.048(5) 0.039(5) 0.028(4) -0.025(5) -0.023(5)
O15 0.122(7) 0.042(4) 0.177(9) 0.066(5) 0.138(7) 0.055(5)
O16 0.064(5) 0.069(5) 0.029(4) 0.028(4) 0.024(4) 0.042(4)
O17 0.107(6) 0.046(4) 0.050(5) 0.039(4) -0.007(4) -0.006(4)
O18 0.107(6) 0.037(4) 0.057(5) 0.034(4) -0.012(4) -0.012(4)
O19 0.037(4) 0.049(4) 0.037(4) 0.027(4) 0.000(3) -0.002(3)
O20 0.061(5) 0.029(4) 0.028(4) 0.003(3) -0.016(4) 0.009(3)
N1 0.026(4) 0.019(3) 0.027(4) 0.011(3) 0.013(3) 0.006(3)
N2 0.026(4) 0.016(3) 0.018(4) 0.005(3) 0.009(3) 0.010(3)
N3 0.022(4) 0.024(4) 0.023(4) 0.012(3) 0.013(3) 0.008(3)
N4 0.025(4) 0.027(4) 0.033(4) 0.017(3) 0.016(4) 0.012(3)
N5 0.026(4) 0.028(4) 0.030(4) 0.018(3) 0.017(3) 0.014(3)
N6 0.026(4) 0.021(4) 0.049(5) 0.020(4) 0.028(4) 0.012(3)
N7 0.019(4) 0.012(3) 0.031(4) 0.011(3) 0.016(3) 0.004(3)
N8 0.024(4) 0.010(3) 0.022(4) 0.004(3) 0.011(3) 0.003(3)
N9 0.023(4) 0.008(3) 0.027(4) 0.011(3) 0.018(3) 0.004(3)
N10 0.018(4) 0.014(3) 0.019(4) 0.007(3) 0.010(3) 0.004(3)
N11 0.025(4) 0.020(4) 0.028(4) 0.014(3) 0.016(3) 0.007(3)
N12 0.028(4) 0.013(3) 0.032(4) 0.013(3) 0.016(4) 0.004(3)
N13 0.031(4) 0.024(4) 0.043(5) 0.017(4) 0.022(4) 0.012(3)
N14 0.025(4) 0.020(4) 0.042(5) 0.013(4) 0.024(4) 0.010(3)
N15 0.027(4) 0.033(4) 0.034(5) 0.018(4) 0.014(4) 0.008(3)
Mo1 0.0842(8) 0.0428(5) 0.0380(5) 0.0205(5) 0.0228(5) 0.0420(5)
Mo2 0.0305(5) 0.0526(6) 0.0358(5) 0.0088(5) 0.0140(4) -0.0019(4)
Mo3 0.0872(8) 0.0232(4) 0.0269(5) 0.0079(4) 0.0327(5) 0.0134(5)
Mo4 0.0356(5) 0.0281(4) 0.0359(5) 0.0187(4) 0.0068(4) 0.0011(4)
Mo5 0.0572(6) 0.0453(5) 0.0266(5) 0.0225(4) 0.0225(4) 0.0330(5)
Mo6 0.0341(5) 0.0222(4) 0.0308(5) 0.0068(4) 0.0155(4) 0.0017(3)
C1 0.027(5) 0.011(4) 0.027(5) 0.003(4) 0.013(4) 0.005(3)
C2 0.021(4) 0.019(4) 0.023(4) 0.008(4) 0.009(4) 0.010(3)
C3 0.030(5) 0.044(6) 0.038(6) 0.020(5) 0.018(5) 0.020(4)
C4 0.038(6) 0.052(6) 0.039(6) 0.021(5) 0.008(5) 0.023(5)
C5 0.048(7) 0.041(6) 0.037(6) 0.023(5) 0.008(5) 0.020(5)
C6 0.042(6) 0.035(5) 0.041(6) 0.024(5) 0.015(5) 0.013(5)
C7 0.020(4) 0.010(4) 0.016(4) 0.005(3) 0.005(3) 0.004(3)
C8 0.023(4) 0.019(4) 0.027(5) 0.016(4) 0.014(4) 0.011(3)
C9 0.045(6) 0.031(5) 0.060(7) 0.032(5) 0.038(6) 0.020(5)
C10 0.077(8) 0.045(6) 0.123(11) 0.053(7) 0.083(9) 0.046(6)
C11 0.095(10) 0.066(8) 0.161(14) 0.083(9) 0.116(11) 0.063(8)
C12 0.067(8) 0.031(5) 0.113(10) 0.048(7) 0.070(8) 0.033(5)
C13 0.028(5) 0.012(4) 0.035(5) 0.004(4) 0.018(4) 0.001(4)
C14 0.024(5) 0.029(5) 0.031(5) 0.010(4) 0.017(4) 0.007(4)
C15 0.037(6) 0.036(6) 0.029(6) 0.003(5) 0.004(5) 0.000(5)
C16 0.036(6) 0.062(7) 0.037(6) 0.025(6) 0.011(5) 0.017(5)
C17 0.046(6) 0.057(7) 0.052(7) 0.039(6) 0.031(6) 0.036(6)
C18 0.036(5) 0.028(5) 0.038(6) 0.020(4) 0.020(5) 0.018(4)
Cu2 0.0264(6) 0.0125(5) 0.0378(6) 0.0132(5) 0.0228(5) 0.0079(4)
Cu3 0.0336(9) 0.0177(7) 0.0268(8) 0.0143(7) 0.0048(7) -0.0021(6)

loop_
_atom_type_symbol
_atom_type_description
_atom_type_scat_dispersion_real
_atom_type_scat_dispersion_imag
_atom_type_scat_source
C C 0.0033 0.0016 'International Tables Vol C Tables 4.2.6.8 and 6.1.1.4'
H H 0.0000 0.0000 'International Tables Vol C Tables 4.2.6.8 and 6.1.1.4'
N N 0.0061 0.0033 'International Tables Vol C Tables 4.2.6.8 and 6.1.1.4'
O O 0.0106 0.0060 'International Tables Vol C Tables 4.2.6.8 and 6.1.1.4'
P P 0.1023 0.0942 'International Tables Vol C Tables 4.2.6.8 and 6.1.1.4'
Cu Cu 0.3201 1.2651 'International Tables Vol C Tables 4.2.6.8 and 6.1.1.4'
Mo Mo -1.6832 0.6857 'International Tables Vol C Tables 4.2.6.8 and 6.1.1.4'

loop_
_geom_angle_atom_site_label_1
_geom_angle_atom_site_label_2
_geom_angle_atom_site_label_3
_geom_angle
_geom_angle_site_symmetry_1
_geom_angle_site_symmetry_3
N3 Cu1 N1 174.3(3) 2_465 .
N3 Cu1 N2 93.9(3) 2_465 .
N1 Cu1 N2 80.8(3) . .
N3 Cu1 O1W 90.9(3) 2_465 .
N1 Cu1 O1W 92.0(3) . .
N2 Cu1 O1W 142.1(3) . .
N3 Cu1 N7 100.0(2) 2_465 .
N1 Cu1 N7 83.5(2) . .
N2 Cu1 N7 104.7(2) . .
O1W Cu1 N7 111.4(3) . .
O1 P1 O1 180.0 2_354 .
O1 P1 O2' 63.6(5) 2_354 2_354
O1 P1 O2' 116.4(5) . 2_354
O1 P1 O2' 116.4(5) 2_354 .
O1 P1 O2' 63.6(5) . .
O2' P1 O2' 180.0 2_354 .
O1 P1 O2 113.6(5) 2_354 2_354
O1 P1 O2 66.4(5) . 2_354
O2' P1 O2 71.5(5) 2_354 2_354
O2' P1 O2 108.5(5) . 2_354
O1 P1 O2 66.4(5) 2_354 .
O1 P1 O2 113.6(5) . .
O2' P1 O2 108.5(5) 2_354 .
O2' P1 O2 71.5(5) . .
O2 P1 O2 180.0 2_354 .
O1 P1 O1' 108.5(5) 2_354 2_354
O1 P1 O1' 71.5(5) . 2_354
O2' P1 O1' 74.1(5) 2_354 2_354
O2' P1 O1' 105.9(5) . 2_354
O2 P1 O1' 102.8(5) 2_354 2_354
O2 P1 O1' 77.2(5) . 2_354
O1 P1 O1' 71.5(5) 2_354 .
O1 P1 O1' 108.5(5) . .
O2' P1 O1' 105.9(5) 2_354 .
O2' P1 O1' 74.1(5) . .
O2 P1 O1' 77.2(5) 2_354 .
O2 P1 O1' 102.9(5) . .
O1' P1 O1' 180.0 2_354 .
P1 O1 O2' 60.5(5) . .
P1 O1 O2 59.9(5) . 2_354
O2' O1 O2 102.0(8) . 2_354
P1 O1 O1' 59.1(5) . 2_354
O2' O1 O1' 96.4(7) . 2_354
O2 O1 O1' 92.3(7) 2_354 2_354
P1 O1 Mo4 129.2(5) . 2_354
O2' O1 Mo4 68.7(5) . 2_354
O2 O1 Mo4 137.0(6) 2_354 2_354
O1' O1 Mo4 129.7(6) 2_354 2_354
P1 O1 Mo6 125.7(6) . 2_354
O2' O1 Mo6 135.8(7) . 2_354
O2 O1 Mo6 65.8(5) 2_354 2_354
O1' O1 Mo6 125.1(6) 2_354 2_354
Mo4 O1 Mo6 91.3(3) 2_354 2_354
P1 O1' O1 49.3(4) . 2_354
P1 O1' Mo2 124.8(5) . .
O1 O1' Mo2 75.4(5) 2_354 .
P1 O1' Mo1 121.8(5) . 2_354
O1 O1' Mo1 136.3(6) 2_354 2_354
Mo2 O1' Mo1 96.6(4) . 2_354
P1 O1' Mo3 118.7(5) . .
O1 O1' Mo3 130.0(6) 2_354 .
Mo2 O1' Mo3 94.6(4) . .
Mo1 O1' Mo3 93.0(3) 2_354 .
P1 O2 O1 53.7(5) . 2_354
P1 O2 O2' 53.4(4) . .
O1 O2 O2' 94.1(7) 2_354 .
P1 O2 Mo6 128.8(5) . .
O1 O2 Mo6 75.2(5) 2_354 .
O2' O2 Mo6 141.4(6) . .
P1 O2 Mo5 123.0(5) . 2_354
O1 O2 Mo5 140.4(6) 2_354 2_354
O2' O2 Mo5 69.6(4) . 2_354
Mo6 O2 Mo5 95.1(4) . 2_354
P1 O2' O1 55.9(5) . .
P1 O2' O2 55.1(4) . .
O1 O2' O2 96.4(7) . .
P1 O2' Mo4 129.9(6) . 2_354
O1 O2' Mo4 74.0(5) . 2_354
O2 O2' Mo4 139.3(6) . 2_354
P1 O2' Mo5 123.4(5) . 2_354
O1 O2' Mo5 138.2(7) . 2_354
O2 O2' Mo5 68.3(4) . 2_354
Mo4 O2' Mo5 92.4(4) 2_354 2_354
Mo4 O5 Mo1 140.0(5) . .
Mo2 O7 Mo6 140.6(4) . .
Mo6 O8 Mo5 135.6(6) . 2_354
Mo5 O10 Mo4 138.8(5) . .
Mo6 O11 Mo3 137.1(5) . 2_354
Mo5 O12 Mo1 138.3(4) . .
Mo2 O13 Mo4 136.8(4) . .
Mo1 O14 Mo2 138.1(7) 2_354 .
Mo5 O15 Mo3 141.9(5) . .
Mo4 O16 Mo6 139.3(4) . .
Mo1 O17 Mo3 137.1(5) 2_354 .
Mo3 O18 Mo2 139.8(6) . .
C2 N1 C6 118.1(8) . .
C2 N1 Cu1 115.8(5) . .
C6 N1 Cu1 125.9(6) . .
C1 N2 N3 104.8(7) . .
C1 N2 Cu1 112.7(5) . .
N3 N2 Cu1 141.9(5) . .
N4 N3 N2 110.1(6) . .
N4 N3 Cu1 126.2(5) . 2_465
N2 N3 Cu1 123.7(5) . 2_465
N3 N4 N5 108.6(7) . .
C1 N5 N4 104.9(7) . .
C12 N6 C8 118.6(7) . .
C12 N6 Cu2 126.7(6) . .
C8 N6 Cu2 114.7(5) . .
N8 N7 C7 105.2(6) . .
N8 N7 Cu1 112.1(4) . .
C7 N7 Cu1 139.5(5) . .
N9 N8 N7 109.8(6) . .
N8 N9 N10 108.9(6) . .
N8 N9 Cu2 126.1(5) . 2_455
N10 N9 Cu2 124.9(4) . 2_455
C7 N10 N9 105.7(6) . .
C7 N10 Cu2 113.0(5) . .
N9 N10 Cu2 141.2(5) . .
C18 N11 C14 119.0(8) . .
C18 N11 Cu3 126.7(6) . .
C14 N11 Cu3 114.3(6) . .
C13 N12 N13 106.8(6) . .
C13 N12 Cu3 110.6(5) . .
N13 N12 Cu3 142.4(6) . .
N14 N13 N12 106.3(7) . .
N13 N14 N15 112.5(6) . .
N13 N14 Cu2 132.0(6) . .
N15 N14 Cu2 115.3(5) . .
C13 N15 N14 103.2(7) . .
O4 Mo1 O17 102.7(4) . 2_354
O4 Mo1 O14 100.0(5) . 2_354
O17 Mo1 O14 89.5(3) 2_354 2_354
O4 Mo1 O5 101.1(4) . .
O17 Mo1 O5 89.1(4) 2_354 .
O14 Mo1 O5 158.6(4) 2_354 .
O4 Mo1 O12 99.7(3) . .
O17 Mo1 O12 157.6(4) 2_354 .
O14 Mo1 O12 86.7(4) 2_354 .
O5 Mo1 O12 86.5(3) . .
O4 Mo1 O1' 157.9(4) . 2_354
O17 Mo1 O1' 65.8(4) 2_354 2_354
O14 Mo1 O1' 62.5(4) 2_354 2_354
O5 Mo1 O1' 97.7(4) . 2_354
O12 Mo1 O1' 93.0(4) . 2_354
O9 Mo2 O7 102.8(4) . .
O9 Mo2 O13 101.0(4) . .
O7 Mo2 O13 89.2(3) . .
O9 Mo2 O14 101.8(5) . .
O7 Mo2 O14 89.0(3) . .
O13 Mo2 O14 157.0(4) . .
O9 Mo2 O18 101.4(5) . .
O7 Mo2 O18 155.7(4) . .
O13 Mo2 O18 85.9(3) . .
O14 Mo2 O18 86.4(3) . .
O9 Mo2 O1' 157.2(4) . .
O7 Mo2 O1' 93.6(3) . .
O13 Mo2 O1' 94.9(3) . .
O14 Mo2 O1' 62.4(4) . .
O18 Mo2 O1' 63.3(4) . .
O3 Mo3 O18 100.5(4) . .
O3 Mo3 O15 100.6(4) . .
O18 Mo3 O15 90.1(4) . .
O3 Mo3 O17 103.1(4) . .
O18 Mo3 O17 89.3(3) . .
O15 Mo3 O17 156.0(4) . .
O3 Mo3 O11 102.0(4) . 2_354
O18 Mo3 O11 157.5(4) . 2_354
O15 Mo3 O11 85.5(3) . 2_354
O17 Mo3 O11 86.0(4) . 2_354
O3 Mo3 O1' 156.6(3) . .
O18 Mo3 O1' 62.0(4) . .
O15 Mo3 O1' 95.3(4) . .
O17 Mo3 O1' 63.5(4) . .
O11 Mo3 O1' 96.4(4) 2_354 .
O6 Mo4 O16 102.6(4) . .
O6 Mo4 O5 102.3(5) . .
O16 Mo4 O5 90.2(3) . .
O6 Mo4 O13 100.8(4) . .
O16 Mo4 O13 88.5(3) . .
O5 Mo4 O13 156.6(4) . .
O6 Mo4 O10 100.5(4) . .
O16 Mo4 O10 156.9(4) . .
O5 Mo4 O10 86.2(3) . .
O13 Mo4 O10 85.9(3) . .
O6 Mo4 O2' 160.1(4) . 2_354
O16 Mo4 O2' 93.4(3) . 2_354
O5 Mo4 O2' 65.4(4) . 2_354
O13 Mo4 O2' 91.3(3) . 2_354
O10 Mo4 O2' 64.4(4) . 2_354
O6 Mo4 O1 162.6(4) . 2_354
O16 Mo4 O1 65.4(3) . 2_354
O5 Mo4 O1 90.6(4) . 2_354
O13 Mo4 O1 67.7(3) . 2_354
O10 Mo4 O1 91.9(4) . 2_354
O2' Mo4 O1 37.2(3) 2_354 2_354
O19 Mo5 O10 101.5(4) . .
O19 Mo5 O12 102.7(4) . .
O10 Mo5 O12 90.8(3) . .
O19 Mo5 O15 102.2(4) . .
O10 Mo5 O15 89.2(4) . .
O12 Mo5 O15 154.6(4) . .
O19 Mo5 O8 100.5(4) . 2_354
O10 Mo5 O8 158.0(4) . 2_354
O12 Mo5 O8 85.5(3) . 2_354
O15 Mo5 O8 85.1(3) . 2_354
O19 Mo5 O2 158.1(3) . 2_354
O10 Mo5 O2 95.8(4) . 2_354
O12 Mo5 O2 90.2(3) . 2_354
O15 Mo5 O2 64.6(4) . 2_354
O8 Mo5 O2 62.6(4) 2_354 2_354
O19 Mo5 O2' 159.7(3) . 2_354
O10 Mo5 O2' 63.1(4) . 2_354
O12 Mo5 O2' 66.3(3) . 2_354
O15 Mo5 O2' 91.3(4) . 2_354
O8 Mo5 O2' 95.7(4) 2_354 2_354
O2 Mo5 O2' 42.2(3) 2_354 2_354
O20 Mo6 O11 102.0(4) . .
O20 Mo6 O8 102.7(4) . .
O11 Mo6 O8 90.5(3) . .
O20 Mo6 O7 100.6(4) . .
O11 Mo6 O7 157.2(4) . .
O8 Mo6 O7 87.8(3) . .
O20 Mo6 O16 98.5(3) . .
O11 Mo6 O16 89.1(3) . .
O8 Mo6 O16 158.5(4) . .
O7 Mo6 O16 84.2(3) . .
O20 Mo6 O2 163.6(4) . .
O11 Mo6 O2 67.8(4) . .
O8 Mo6 O2 65.8(4) . .
O7 Mo6 O2 90.9(3) . .
O16 Mo6 O2 94.3(3) . .
O20 Mo6 O1 157.4(4) . 2_354
O11 Mo6 O1 91.8(4) . 2_354
O8 Mo6 O1 95.0(4) . 2_354
O7 Mo6 O1 65.7(3) . 2_354
O16 Mo6 O1 63.5(3) . 2_354
O2 Mo6 O1 39.0(3) . 2_354
N2 C1 N5 111.5(7) . .
N2 C1 C2 117.9(8) . .
N5 C1 C2 130.5(8) . .
N1 C2 C3 122.6(8) . .
N1 C2 C1 112.6(7) . .
C3 C2 C1 124.8(8) . .
C4 C3 C2 118.6(9) . .
C5 C4 C3 119.3(9) . .
C4 C5 C6 120.3(9) . .
N1 C6 C5 120.8(10) . .
N10 C7 N7 110.4(7) . .
N10 C7 C8 118.7(6) . .
N7 C7 C8 130.8(7) . .
N6 C8 C9 121.6(8) . .
N6 C8 C7 112.7(7) . .
C9 C8 C7 125.7(7) . .
C8 C9 C10 119.7(8) . .
C11 C10 C9 118.2(9) . .
C10 C11 C12 120.0(10) . .
N6 C12 C11 121.6(8) . .
N15 C13 N12 111.2(8) . .
N15 C13 C14 128.2(8) . .
N12 C13 C14 120.3(7) . .
N11 C14 C15 121.9(9) . .
N11 C14 C13 112.9(7) . .
C15 C14 C13 125.1(8) . .
C16 C15 C14 119.1(9) . .
C15 C16 C17 119.5(9) . .
C18 C17 C16 119.8(9) . .
N11 C18 C17 120.7(8) . .
N9 Cu2 N10 93.7(2) 2_455 .
N9 Cu2 N14 92.5(2) 2_455 .
N10 Cu2 N14 173.5(3) . .
N9 Cu2 N6 174.3(2) 2_455 .
N10 Cu2 N6 80.7(3) . .
N14 Cu2 N6 93.1(3) . .
N11 Cu3 N11 180.0(1) 2_345 .
N11 Cu3 N12 81.8(3) 2_345 2_345
N11 Cu3 N12 98.2(3) . 2_345
N11 Cu3 N12 98.2(3) 2_345 .
N11 Cu3 N12 81.8(3) . .
N12 Cu3 N12 180.0 2_345 .

loop_
_geom_bond_atom_site_label_1
_geom_bond_atom_site_label_2
_geom_bond_distance
_geom_bond_site_symmetry_2
Cu1 N3 1.974(7) 2_465
Cu1 N1 1.990(7) .
Cu1 N2 2.001(7) .
Cu1 O1W 2.012(7) .
Cu1 N7 2.253(6) .
P1 O1 1.438(9) 2_354
P1 O1 1.438(9) .
P1 O2' 1.512(10) 2_354
P1 O2' 1.512(10) .
P1 O2 1.545(10) 2_354
P1 O2 1.545(10) .
P1 O1' 1.627(11) 2_354
P1 O1' 1.627(11) .
O1 O2' 1.556(14) .
O1 O2 1.637(14) 2_354
O1 O1' 1.798(14) 2_354
O1 Mo4 2.474(9) 2_354
O1 Mo6 2.512(9) 2_354
O1' O1 1.798(14) 2_354
O1' Mo2 2.370(10) .
O1' Mo1 2.377(10) 2_354
O1' Mo3 2.457(10) .
O2 O1 1.637(14) 2_354
O2 O2' 1.786(13) .
O2 Mo6 2.370(10) .
O2 Mo5 2.471(10) 2_354
O2' Mo4 2.398(10) 2_354
O2' Mo5 2.493(10) 2_354
O3 Mo3 1.639(6) .
O4 Mo1 1.655(6) .
O5 Mo4 1.878(7) .
O5 Mo1 1.901(8) .
O6 Mo4 1.643(7) .
O7 Mo2 1.846(6) .
O7 Mo6 1.936(7) .
O8 Mo6 1.886(7) .
O8 Mo5 1.971(8) 2_354
O9 Mo2 1.639(7) .
O10 Mo5 1.845(7) .
O10 Mo4 1.927(7) .
O11 Mo6 1.850(7) .
O11 Mo3 1.953(9) 2_354
O12 Mo5 1.869(7) .
O12 Mo1 1.915(7) .
O13 Mo2 1.893(7) .
O13 Mo4 1.918(7) .
O14 Mo1 1.884(9) 2_354
O14 Mo2 1.910(8) .
O15 Mo5 1.886(7) .
O15 Mo3 1.888(7) .
O16 Mo4 1.857(6) .
O16 Mo6 1.945(6) .
O17 Mo1 1.863(7) 2_354
O17 Mo3 1.906(7) .
O18 Mo3 1.860(8) .
O18 Mo2 1.917(8) .
O19 Mo5 1.657(6) .
O20 Mo6 1.654(6) .
N1 C2 1.338(10) .
N1 C6 1.369(11) .
N2 C1 1.328(10) .
N2 N3 1.336(9) .
N3 N4 1.312(9) .
N3 Cu1 1.974(7) 2_465
N4 N5 1.348(9) .
N5 C1 1.334(11) .
N6 C12 1.321(12) .
N6 C8 1.362(9) .
N6 Cu2 2.023(7) .
N7 N8 1.342(9) .
N7 C7 1.351(9) .
N8 N9 1.316(8) .
N9 N10 1.350(8) .
N9 Cu2 1.984(6) 2_455
N10 C7 1.337(10) .
N10 Cu2 2.005(6) .
N11 C18 1.340(10) .
N11 C14 1.364(10) .
N11 Cu3 2.012(7) .
N12 C13 1.335(11) .
N12 N13 1.342(9) .
N12 Cu3 2.037(6) .
N13 N14 1.296(9) .
N14 N15 1.350(10) .
N14 Cu2 2.014(7) .
N15 C13 1.320(10) .
Mo1 O17 1.862(7) 2_354
Mo1 O14 1.884(9) 2_354
Mo1 O1' 2.377(10) 2_354
Mo3 O11 1.953(9) 2_354
Mo4 O2' 2.398(10) 2_354
Mo4 O1 2.474(9) 2_354
Mo5 O8 1.971(8) 2_354
Mo5 O2 2.471(10) 2_354
Mo5 O2' 2.493(10) 2_354
Mo6 O1 2.512(10) 2_354
C1 C2 1.449(11) .
C2 C3 1.385(12) .
C3 C4 1.369(13) .
C4 C5 1.368(14) .
C5 C6 1.373(13) .
C7 C8 1.438(11) .
C8 C9 1.373(12) .
C9 C10 1.376(13) .
C10 C11 1.369(13) .
C11 C12 1.393(14) .
C13 C14 1.445(12) .
C14 C15 1.369(13) .
C15 C16 1.356(14) .
C16 C17 1.388(14) .
C17 C18 1.376(13) .
Cu2 N9 1.984(6) 2_455
Cu3 N11 2.012(7) 2_345
Cu3 N12 2.037(6) 2_345
